data_2238744
loop_
_publ_author_name
'Pan, Gang-Hong'
'Tang, Jin-Niu'
'Xu, Shi-Hua'
'Huang, Zhong-Jing'
'Mo, Bo-Fa'

_publ_section_title
;
 Poly[[\m-chlorido-\m-[2-(2,4-difluorophenyl)-1,3-bis(1,2,4-triazol-1-yl)propan-2-ol-\k^2^<i>N</i>^4^:<i>N</i>^4'^]-zinc]
 chloride dihydrate]
;
_journal_coeditor_code HY2637
_journal_issue 11
_journal_name_full 'Acta Crystallographica Section E'
_journal_page_first m573
_journal_paper_doi 10.1107/S1600536813026524
_journal_volume 69
_journal_year 2013
_chemical_formula_iupac '[Zn Cl (C13 H12 F2 N6 O)2] Cl, 2H2 O'
_chemical_formula_moiety 'C26 H24 Cl F4 N12 O2 Zn +, Cl -, 2(H2 O)'
_chemical_formula_sum 'C26 H28 Cl2 F4 N12 O4 Zn'
_chemical_formula_weight 784.89
_chemical_name_systematic
'Poly[[\m-chlorido-\m-[2-(2,4-difluorophenyl)-1,3-bis(1,2,4-triazol-1-yl)propan-2-ol-\k^2^<i>N</i>^4^:<i>N</i>^4'^]-zinc] chloride dihydrate]'
_space_group_IT_number 2
_symmetry_cell_setting triclinic
_symmetry_space_group_name_Hall '-P 1'
_symmetry_space_group_name_H-M 'P -1'
_atom_sites_solution_hydrogens geom
_atom_sites_solution_primary direct
_atom_sites_solution_secondary difmap
_audit_creation_method SHELXL-97
_cell_angle_alpha 91.191(7)
_cell_angle_beta 107.481(5)
_cell_angle_gamma 106.074(6)
_cell_formula_units_Z 2
_cell_length_a 10.2310(6)
_cell_length_b 11.8118(6)
_cell_length_c 14.3588(9)
_cell_measurement_reflns_used 859
_cell_measurement_temperature 296(2)
_cell_measurement_theta_max 22.12
_cell_measurement_theta_min 2.21
_cell_volume 1580.10(18)
_computing_cell_refinement 'SAINT (Bruker, 2007)'
_computing_data_collection 'SMART (Bruker, 2007)'
_computing_data_reduction 'SAINT (Bruker, 2007)'
_computing_molecular_graphics 'DIAMOND (Brandenburg, 1999)'
_computing_publication_material 'SHELXTL (Sheldrick, 2008)'
_computing_structure_refinement 'SHELXL97 (Sheldrick, 2008)'
_computing_structure_solution 'SHELXS97 (Sheldrick, 2008)'
_diffrn_ambient_temperature 296(2)
_diffrn_measured_fraction_theta_full 0.983
_diffrn_measured_fraction_theta_max 0.983
_diffrn_measurement_device_type 'Bruker SMART 1000 CCD'
_diffrn_measurement_method '\f and \w scans'
_diffrn_radiation_monochromator graphite
_diffrn_radiation_source 'fine-focus sealed tube'
_diffrn_radiation_type MoK\a
_diffrn_radiation_wavelength 0.71073
_diffrn_reflns_av_R_equivalents 0.0641
_diffrn_reflns_av_sigmaI/netI 0.1566
_diffrn_reflns_limit_h_max 12
_diffrn_reflns_limit_h_min -12
_diffrn_reflns_limit_k_max 12
_diffrn_reflns_limit_k_min -14
_diffrn_reflns_limit_l_max 17
_diffrn_reflns_limit_l_min -14
_diffrn_reflns_number 8374
_diffrn_reflns_theta_full 25.00
_diffrn_reflns_theta_max 25.00
_diffrn_reflns_theta_min 1.50
_exptl_absorpt_coefficient_mu 1.026
_exptl_absorpt_correction_T_max 0.8134
_exptl_absorpt_correction_T_min 0.7836
_exptl_absorpt_correction_type multi-scan
_exptl_absorpt_process_details '(SADABS; Bruker, 2001)'
_exptl_crystal_colour colorless
_exptl_crystal_density_diffrn 1.650
_exptl_crystal_density_method 'not measured'
_exptl_crystal_description block
_exptl_crystal_F_000 800
_exptl_crystal_size_max 0.25
_exptl_crystal_size_mid 0.25
_exptl_crystal_size_min 0.21
_refine_diff_density_max 0.919
_refine_diff_density_min -1.090
_refine_ls_extinction_method none
_refine_ls_goodness_of_fit_ref 1.071
_refine_ls_hydrogen_treatment constr
_refine_ls_matrix_type full
_refine_ls_number_parameters 444
_refine_ls_number_reflns 5465
_refine_ls_number_restraints 0
_refine_ls_restrained_S_all 1.071
_refine_ls_R_factor_all 0.1498
_refine_ls_R_factor_gt 0.0804
_refine_ls_shift/su_max 0.000
_refine_ls_shift/su_mean 0.000
_refine_ls_structure_factor_coef Fsqd
_refine_ls_weighting_details 'calc w=1/[\s^2^(Fo^2^)+(0.1513P)^2^+4.0805P] where P=(Fo^2^+2Fc^2^)/3'
_refine_ls_weighting_scheme calc
_refine_ls_wR_factor_gt 0.2282
_refine_ls_wR_factor_ref 0.3064
_reflns_number_gt 3137
_reflns_number_total 5465
_reflns_threshold_expression I>2\s(I)
_cod_data_source_file hy2637.cif
_cod_data_source_block I
_cod_original_cell_volume 1580.11(18)
_cod_database_code 2238744

loop_
_symmetry_equiv_pos_as_xyz
'x, y, z'
'-x, -y, -z'

loop_
_atom_site_type_symbol
_atom_site_label
_atom_site_fract_x
_atom_site_fract_y
_atom_site_fract_z
_atom_site_U_iso_or_equiv
_atom_site_adp_type
_atom_site_calc_flag
_atom_site_refinement_flags
_atom_site_occupancy
_atom_site_symmetry_multiplicity
Zn Zn1 1.32995(12) 0.41377(10) 0.39336(8) 0.0404(4) Uani d . 1 1
Cl Cl1 1.4508(3) 0.6199(2) 0.45651(17) 0.0448(6) Uani d . 1 1
Cl Cl2 0.4395(3) 0.9322(2) 0.6822(2) 0.0584(8) Uani d . 1 1
F F1 0.7971(10) -0.0762(7) -0.0678(5) 0.086(2) Uani d . 1 1
F F2 0.6122(9) 0.2436(7) -0.0664(4) 0.083(2) Uani d . 1 1
F F3 0.8098(7) 0.2576(6) 0.7540(4) 0.0657(18) Uani d . 1 1
F F4 1.2544(8) 0.3386(7) 0.9953(4) 0.079(2) Uani d . 1 1
N N1 0.5148(8) 0.3554(8) 0.1793(5) 0.043(2) Uani d . 1 1
N N2 0.5348(9) 0.4724(7) 0.1718(6) 0.048(2) Uani d . 1 1
N N3 0.4536(8) 0.4152(7) 0.2976(5) 0.041(2) Uani d . 1 1
N N4 1.1903(9) 0.4025(7) 0.4804(5) 0.041(2) Uani d . 1 1
N N5 1.0061(8) 0.3403(6) 0.5307(5) 0.0335(18) Uani d . 1 1
N N6 1.0891(8) 0.4430(6) 0.5911(5) 0.0345(18) Uani d . 1 1
N N7 1.1616(8) 0.4340(7) 0.2632(5) 0.041(2) Uani d . 1 1
N N8 1.0182(9) 0.4016(9) 0.1051(6) 0.054(2) Uani d . 1 1
N N9 0.9478(8) 0.4220(7) 0.1671(5) 0.0388(19) Uani d . 1 1
N N10 0.7509(8) -0.2201(7) 0.6379(5) 0.0393(19) Uani d . 1 1
N N11 0.8367(9) -0.0419(7) 0.7239(6) 0.048(2) Uani d . 1 1
N N12 0.7677(8) -0.0339(7) 0.6293(5) 0.0381(19) Uani d . 1 1
O O1 0.7534(7) 0.2765(6) 0.2468(4) 0.0446(17) Uani d . 1 1
H H1 0.6956 0.2212 0.2602 0.067 Uiso calc R 1 1
O O2 0.9802(7) 0.1089(6) 0.5651(4) 0.0417(16) Uani d . 1 1
H H2 0.9323 0.0797 0.5087 0.063 Uiso calc R 1 1
O O3 0.5759(12) 0.8041(10) 0.3197(8) 0.106(4) Uani d . 1 1
H H3A 0.5660 0.8728 0.3247 0.127 Uiso d R 1 1
H H3B 0.5394 0.7628 0.3585 0.127 Uiso d R 1 1
O O4 0.1267(8) 0.9438(6) 0.6285(5) 0.055(2) Uani d . 1 1
H H4A 0.0960 0.9921 0.6543 0.065 Uiso d R 1 1
H H4B 0.2165 0.9582 0.6394 0.065 Uiso d R 1 1
C C1 0.7769(15) 0.0150(10) -0.0176(9) 0.061(3) Uani d . 1 1
C C2 0.7008(14) 0.0812(11) -0.0685(8) 0.061(3) Uani d . 1 1
H H2A 0.6611 0.0669 -0.1366 0.073 Uiso calc R 1 1
C C3 0.6831(12) 0.1716(11) -0.0163(8) 0.055(3) Uani d . 1 1
C C4 0.7305(10) 0.1914(8) 0.0866(6) 0.037(2) Uani d . 1 1
C C5 0.8047(12) 0.1152(9) 0.1326(7) 0.048(3) Uani d . 1 1
H H5 0.8379 0.1228 0.2009 0.058 Uiso calc R 1 1
C C6 0.8309(14) 0.0295(9) 0.0817(8) 0.059(3) Uani d . 1 1
H H6 0.8848 -0.0178 0.1146 0.071 Uiso calc R 1 1
C C7 0.7064(10) 0.2849(8) 0.1446(6) 0.038(2) Uani d . 1 1
C C8 0.5481(11) 0.2778(9) 0.1112(7) 0.044(2) Uani d . 1 1
H H8A 0.5219 0.3018 0.0456 0.053 Uiso calc R 1 1
H H8B 0.4911 0.1963 0.1083 0.053 Uiso calc R 1 1
C C9 0.4661(10) 0.3227(9) 0.2527(7) 0.043(2) Uani d . 1 1
H H9 0.4441 0.2460 0.2701 0.051 Uiso calc R 1 1
C C10 0.4963(11) 0.5041(9) 0.2440(7) 0.045(2) Uani d . 1 1
H H10 0.4978 0.5816 0.2584 0.054 Uiso calc R 1 1
C C11 1.1463(11) 0.4096(10) 0.1657(7) 0.050(3) Uani d . 1 1
H H11 1.2202 0.3997 0.1446 0.060 Uiso calc R 1 1
C C12 1.0311(11) 0.4394(8) 0.2601(7) 0.042(2) Uani d . 1 1
H H12 1.0035 0.4532 0.3144 0.051 Uiso calc R 1 1
C C13 0.7955(10) 0.4106(9) 0.1330(7) 0.045(3) Uani d . 1 1
H H13A 0.7669 0.4244 0.0644 0.054 Uiso calc R 1 1
H H13B 0.7766 0.4699 0.1706 0.054 Uiso calc R 1 1
C C14 0.9018(10) 0.1666(8) 0.6051(6) 0.035(2) Uani d . 1 1
C C15 0.9956(10) 0.2149(8) 0.7112(6) 0.036(2) Uani d . 1 1
C C16 0.9466(11) 0.2552(8) 0.7784(7) 0.043(2) Uani d . 1 1
C C17 1.0282(12) 0.2959(9) 0.8753(6) 0.047(3) Uani d . 1 1
H H17 0.9900 0.3211 0.9202 0.056 Uiso calc R 1 1
C C18 1.1686(12) 0.2967(10) 0.9008(6) 0.050(3) Uani d . 1 1
C C19 1.2280(12) 0.2644(9) 0.8356(7) 0.052(3) Uani d . 1 1
H H19 1.3248 0.2691 0.8550 0.062 Uiso calc R 1 1
C C20 1.1427(10) 0.2248(8) 0.7411(7) 0.040(2) Uani d . 1 1
H H20 1.1826 0.2039 0.6955 0.048 Uiso calc R 1 1
C C21 0.7561(10) 0.0805(8) 0.5970(7) 0.043(2) Uani d . 1 1
H H21A 0.7120 0.1149 0.6367 0.052 Uiso calc R 1 1
H H21B 0.6944 0.0683 0.5292 0.052 Uiso calc R 1 1
C C22 0.7170(11) -0.1387(9) 0.5789(7) 0.045(3) Uani d . 1 1
H H22 0.6653 -0.1546 0.5122 0.054 Uiso calc R 1 1
C C23 0.8252(11) -0.1510(9) 0.7257(7) 0.046(3) Uani d . 1 1
H H23 0.8644 -0.1822 0.7827 0.056 Uiso calc R 1 1
C C24 1.0684(10) 0.3188(8) 0.4666(6) 0.038(2) Uani d . 1 1
H H24 1.0314 0.2539 0.4187 0.046 Uiso calc R 1 1
C C25 1.1980(11) 0.4760(8) 0.5568(6) 0.038(2) Uani d . 1 1
H H25 1.2742 0.5445 0.5829 0.045 Uiso calc R 1 1
C C26 0.8744(10) 0.2674(8) 0.5427(7) 0.038(2) Uani d . 1 1
H H26A 0.8054 0.2338 0.4787 0.046 Uiso calc R 1 1
H H26B 0.8341 0.3160 0.5745 0.046 Uiso calc R 1 1

loop_
_atom_site_aniso_label
_atom_site_aniso_U_11
_atom_site_aniso_U_22
_atom_site_aniso_U_33
_atom_site_aniso_U_12
_atom_site_aniso_U_13
_atom_site_aniso_U_23
Zn1 0.0408(7) 0.0385(7) 0.0419(7) 0.0027(5) 0.0216(5) -0.0007(5)
Cl1 0.0473(14) 0.0335(13) 0.0487(13) 0.0027(11) 0.0168(11) 0.0009(10)
Cl2 0.0528(16) 0.0554(17) 0.0658(17) 0.0127(14) 0.0199(13) 0.0137(13)
F1 0.126(7) 0.067(5) 0.085(5) 0.039(5) 0.054(5) -0.006(4)
F2 0.127(7) 0.099(6) 0.043(4) 0.071(5) 0.020(4) 0.013(3)
F3 0.048(4) 0.095(5) 0.059(4) 0.027(4) 0.019(3) -0.005(3)
F4 0.073(5) 0.105(6) 0.040(3) 0.023(4) -0.002(3) -0.014(3)
N1 0.037(4) 0.057(6) 0.040(4) 0.018(4) 0.017(3) 0.006(4)
N2 0.052(5) 0.038(5) 0.060(5) 0.008(4) 0.030(4) 0.008(4)
N3 0.031(4) 0.048(5) 0.045(4) 0.010(4) 0.014(3) 0.009(4)
N4 0.044(5) 0.045(5) 0.037(4) 0.012(4) 0.019(3) 0.009(4)
N5 0.035(4) 0.034(4) 0.031(4) 0.007(3) 0.012(3) 0.002(3)
N6 0.035(4) 0.037(4) 0.036(4) 0.009(4) 0.019(3) 0.003(3)
N7 0.033(4) 0.053(5) 0.039(4) 0.012(4) 0.013(3) 0.005(4)
N8 0.039(5) 0.091(7) 0.038(4) 0.022(5) 0.021(4) 0.004(4)
N9 0.031(4) 0.051(5) 0.037(4) 0.010(4) 0.015(3) 0.007(4)
N10 0.042(5) 0.039(5) 0.042(4) 0.009(4) 0.023(4) 0.011(4)
N11 0.058(5) 0.025(4) 0.045(4) -0.005(4) 0.008(4) -0.001(3)
N12 0.043(5) 0.036(5) 0.033(4) 0.005(4) 0.014(3) 0.009(3)
O1 0.048(4) 0.046(4) 0.036(3) 0.002(3) 0.018(3) -0.002(3)
O2 0.054(4) 0.043(4) 0.034(3) 0.023(3) 0.015(3) 0.005(3)
O3 0.112(9) 0.096(8) 0.138(9) 0.039(7) 0.071(7) 0.047(7)
O4 0.060(5) 0.052(5) 0.051(4) 0.025(4) 0.010(3) -0.002(3)
C1 0.083(9) 0.036(6) 0.061(7) 0.006(6) 0.031(6) -0.010(5)
C2 0.080(9) 0.064(8) 0.036(6) 0.018(7) 0.020(5) -0.011(5)
C3 0.057(7) 0.067(8) 0.045(6) 0.023(6) 0.017(5) 0.011(5)
C4 0.038(5) 0.040(5) 0.035(5) 0.011(4) 0.015(4) 0.007(4)
C5 0.061(7) 0.040(6) 0.040(5) 0.007(5) 0.020(5) -0.005(4)
C6 0.076(8) 0.035(6) 0.067(7) 0.019(6) 0.024(6) 0.002(5)
C7 0.035(5) 0.039(5) 0.038(5) 0.009(4) 0.013(4) 0.002(4)
C8 0.046(6) 0.047(6) 0.039(5) 0.007(5) 0.020(4) -0.009(4)
C9 0.035(5) 0.043(6) 0.053(6) 0.014(5) 0.014(4) 0.005(5)
C10 0.050(6) 0.031(5) 0.053(6) 0.007(5) 0.020(5) -0.002(4)
C11 0.037(6) 0.083(8) 0.036(5) 0.020(6) 0.020(4) 0.010(5)
C12 0.051(6) 0.036(5) 0.040(5) 0.009(5) 0.017(4) 0.001(4)
C13 0.041(6) 0.049(6) 0.056(6) 0.023(5) 0.020(5) 0.015(5)
C14 0.042(5) 0.036(5) 0.037(5) 0.015(4) 0.023(4) 0.008(4)
C15 0.048(6) 0.031(5) 0.034(5) 0.010(4) 0.021(4) 0.011(4)
C16 0.047(6) 0.032(5) 0.050(6) 0.006(5) 0.022(5) 0.008(4)
C17 0.057(7) 0.057(7) 0.030(5) 0.019(5) 0.018(4) 0.001(4)
C18 0.063(7) 0.058(7) 0.023(5) 0.019(6) 0.005(5) 0.006(4)
C19 0.044(6) 0.049(6) 0.051(6) 0.003(5) 0.009(5) -0.001(5)
C20 0.035(5) 0.044(6) 0.044(5) 0.011(5) 0.018(4) 0.004(4)
C21 0.039(5) 0.047(6) 0.040(5) 0.006(5) 0.014(4) 0.010(4)
C22 0.048(6) 0.046(6) 0.034(5) 0.001(5) 0.016(4) -0.004(4)
C23 0.053(6) 0.038(6) 0.040(5) 0.001(5) 0.014(5) 0.001(4)
C24 0.041(5) 0.037(5) 0.037(5) 0.002(4) 0.021(4) 0.006(4)
C25 0.046(6) 0.025(5) 0.039(5) 0.005(4) 0.015(4) -0.002(4)
C26 0.045(6) 0.035(5) 0.042(5) 0.016(5) 0.020(4) 0.010(4)

loop_
_atom_type_symbol
_atom_type_description
_atom_type_scat_dispersion_real
_atom_type_scat_dispersion_imag
_atom_type_scat_source
C C 0.0033 0.0016 'International Tables Vol C Tables 4.2.6.8 and 6.1.1.4'
H H 0.0000 0.0000 'International Tables Vol C Tables 4.2.6.8 and 6.1.1.4'
N N 0.0061 0.0033 'International Tables Vol C Tables 4.2.6.8 and 6.1.1.4'
O O 0.0106 0.0060 'International Tables Vol C Tables 4.2.6.8 and 6.1.1.4'
Zn Zn 0.2839 1.4301 'International Tables Vol C Tables 4.2.6.8 and 6.1.1.4'
Cl Cl 0.1484 0.1585 'International Tables Vol C Tables 4.2.6.8 and 6.1.1.4'
F F 0.0171 0.0103 'International Tables Vol C Tables 4.2.6.8 and 6.1.1.4'

loop_
_geom_angle_atom_site_label_1
_geom_angle_atom_site_label_2
_geom_angle_atom_site_label_3
_geom_angle_site_symmetry_1
_geom_angle_site_symmetry_3
_geom_angle
N3 Zn1 N4 1_655 . 175.2(3)
N3 Zn1 N10 1_655 2_756 88.7(3)
N4 Zn1 N10 . 2_756 88.0(3)
N3 Zn1 N7 1_655 . 86.0(3)
N4 Zn1 N7 . . 90.5(3)
N10 Zn1 N7 2_756 . 91.2(3)
N3 Zn1 Cl1 1_655 . 93.0(2)
N4 Zn1 Cl1 . . 90.9(2)
N10 Zn1 Cl1 2_756 . 168.89(19)
N7 Zn1 Cl1 . . 99.8(2)
N3 Zn1 Cl1 1_655 2_866 89.1(2)
N4 Zn1 Cl1 . 2_866 94.2(2)
N10 Zn1 Cl1 2_756 2_866 86.6(2)
N7 Zn1 Cl1 . 2_866 174.7(2)
Cl1 Zn1 Cl1 . 2_866 82.44(8)
Zn1 Cl1 Zn1 . 2_866 97.56(8)
C9 N1 N2 . . 111.4(9)
C9 N1 C8 . . 126.6(9)
N2 N1 C8 . . 122.0(8)
C10 N2 N1 . . 101.5(8)
C9 N3 C10 . . 102.6(8)
C9 N3 Zn1 . 1_455 127.0(7)
C10 N3 Zn1 . 1_455 127.3(7)
C24 N4 C25 . . 103.4(8)
C24 N4 Zn1 . . 125.4(7)
C25 N4 Zn1 . . 131.1(7)
C24 N5 N6 . . 110.1(7)
C24 N5 C26 . . 127.4(8)
N6 N5 C26 . . 122.4(8)
C25 N6 N5 . . 101.7(7)
C12 N7 C11 . . 102.9(8)
C12 N7 Zn1 . . 126.3(6)
C11 N7 Zn1 . . 128.3(7)
C11 N8 N9 . . 102.4(8)
C12 N9 N8 . . 111.5(8)
C12 N9 C13 . . 126.0(9)
N8 N9 C13 . . 122.1(7)
C22 N10 C23 . . 101.2(8)
C22 N10 Zn1 . 2_756 128.2(7)
C23 N10 Zn1 . 2_756 129.6(6)
C23 N11 N12 . . 103.6(7)
C22 N12 N11 . . 110.1(7)
C22 N12 C21 . . 129.4(8)
N11 N12 C21 . . 120.5(8)
C7 O1 H1 . . 109.5
C14 O2 H2 . . 109.5
H3A O3 H3B . . 108.7
H4A O4 H4B . . 119.4
C2 C1 C6 . . 123.2(12)
C2 C1 F1 . . 118.7(10)
C6 C1 F1 . . 118.0(11)
C1 C2 C3 . . 117.2(10)
C1 C2 H2A . . 121.4
C3 C2 H2A . . 121.4
F2 C3 C2 . . 118.5(9)
F2 C3 C4 . . 117.7(10)
C2 C3 C4 . . 123.8(9)
C5 C4 C3 . . 114.2(10)
C5 C4 C7 . . 121.1(8)
C3 C4 C7 . . 124.7(8)
C6 C5 C4 . . 122.7(9)
C6 C5 H5 . . 118.6
C4 C5 H5 . . 118.6
C1 C6 C5 . . 118.6(10)
C1 C6 H6 . . 120.7
C5 C6 H6 . . 120.7
O1 C7 C4 . . 112.2(7)
O1 C7 C8 . . 109.6(8)
C4 C7 C8 . . 110.1(8)
O1 C7 C13 . . 104.5(7)
C4 C7 C13 . . 111.2(8)
C8 C7 C13 . . 109.0(7)
N1 C8 C7 . . 111.8(8)
N1 C8 H8A . . 109.3
C7 C8 H8A . . 109.3
N1 C8 H8B . . 109.3
C7 C8 H8B . . 109.3
H8A C8 H8B . . 107.9
N3 C9 N1 . . 109.5(9)
N3 C9 H9 . . 125.3
N1 C9 H9 . . 125.3
N2 C10 N3 . . 115.1(9)
N2 C10 H10 . . 122.5
N3 C10 H10 . . 122.5
N8 C11 N7 . . 114.2(10)
N8 C11 H11 . . 122.9
N7 C11 H11 . . 122.9
N9 C12 N7 . . 108.9(9)
N9 C12 H12 . . 125.6
N7 C12 H12 . . 125.6
N9 C13 C7 . . 110.6(7)
N9 C13 H13A . . 109.5
C7 C13 H13A . . 109.5
N9 C13 H13B . . 109.5
C7 C13 H13B . . 109.5
H13A C13 H13B . . 108.1
O2 C14 C21 . . 109.9(8)
O2 C14 C15 . . 106.4(7)
C21 C14 C15 . . 113.6(7)
O2 C14 C26 . . 107.9(7)
C21 C14 C26 . . 107.4(7)
C15 C14 C26 . . 111.5(8)
C16 C15 C20 . . 116.5(9)
C16 C15 C14 . . 123.5(9)
C20 C15 C14 . . 119.9(9)
C15 C16 F3 . . 120.6(9)
C15 C16 C17 . . 124.4(10)
F3 C16 C17 . . 115.0(10)
C18 C17 C16 . . 115.8(10)
C18 C17 H17 . . 122.1
C16 C17 H17 . . 122.1
C19 C18 C17 . . 123.1(9)
C19 C18 F4 . . 118.8(10)
C17 C18 F4 . . 118.0(10)
C18 C19 C20 . . 118.6(10)
C18 C19 H19 . . 120.7
C20 C19 H19 . . 120.7
C19 C20 C15 . . 121.3(10)
C19 C20 H20 . . 119.4
C15 C20 H20 . . 119.4
N12 C21 C14 . . 112.1(8)
N12 C21 H21A . . 109.2
C14 C21 H21A . . 109.2
N12 C21 H21B . . 109.2
C14 C21 H21B . . 109.2
H21A C21 H21B . . 107.9
N12 C22 N10 . . 109.7(8)
N12 C22 H22 . . 125.1
N10 C22 H22 . . 125.1
N11 C23 N10 . . 115.4(8)
N11 C23 H23 . . 122.3
N10 C23 H23 . . 122.3
N4 C24 N5 . . 110.2(9)
N4 C24 H24 . . 124.9
N5 C24 H24 . . 124.9
N6 C25 N4 . . 114.7(8)
N6 C25 H25 . . 122.6
N4 C25 H25 . . 122.6
N5 C26 C14 . . 110.9(7)
N5 C26 H26A . . 109.5
C14 C26 H26A . . 109.5
N5 C26 H26B . . 109.5
C14 C26 H26B . . 109.5
H26A C26 H26B . . 108.1

loop_
_geom_bond_atom_site_label_1
_geom_bond_atom_site_label_2
_geom_bond_site_symmetry_2
_geom_bond_distance
Zn1 N3 1_655 2.127(8)
Zn1 N4 . 2.144(8)
Zn1 N10 2_756 2.192(8)
Zn1 N7 . 2.197(7)
Zn1 Cl1 . 2.418(3)
Zn1 Cl1 2_866 2.732(3)
F1 C1 . 1.380(13)
F2 C3 . 1.349(12)
F3 C16 . 1.345(12)
F4 C18 . 1.368(11)
N1 C9 . 1.317(12)
N1 N2 . 1.351(11)
N1 C8 . 1.500(12)
N2 C10 . 1.297(13)
N3 C9 . 1.312(13)
N3 C10 . 1.366(12)
N4 C24 . 1.317(12)
N4 C25 . 1.354(12)
N5 C24 . 1.323(12)
N5 N6 . 1.375(10)
N5 C26 . 1.446(12)
N6 C25 . 1.317(12)
N7 C12 . 1.342(13)
N7 C11 . 1.376(12)
N8 C11 . 1.314(12)
N8 N9 . 1.356(11)
N9 C12 . 1.327(11)
N9 C13 . 1.452(12)
N10 C22 . 1.343(12)
N10 C23 . 1.367(12)
N11 C23 . 1.262(12)
N11 N12 . 1.350(10)
N12 C22 . 1.306(12)
N12 C21 . 1.462(11)
O1 C7 . 1.415(10)
O1 H1 . 0.8200
O2 C14 . 1.415(11)
O2 H2 . 0.8200
O3 H3A . 0.8499
O3 H3B . 0.8500
O4 H4A . 0.8500
O4 H4B . 0.8500
C1 C2 . 1.331(16)
C1 C6 . 1.353(15)
C2 C3 . 1.374(15)
C2 H2A . 0.9300
C3 C4 . 1.402(13)
C4 C5 . 1.387(13)
C4 C7 . 1.487(13)
C5 C6 . 1.367(15)
C5 H5 . 0.9300
C6 H6 . 0.9300
C7 C8 . 1.521(13)
C7 C13 . 1.554(13)
C8 H8A . 0.9700
C8 H8B . 0.9700
C9 H9 . 0.9300
C10 H10 . 0.9300
C11 H11 . 0.9300
C12 H12 . 0.9300
C13 H13A . 0.9700
C13 H13B . 0.9700
C14 C21 . 1.524(13)
C14 C15 . 1.533(12)
C14 C26 . 1.542(11)
C15 C16 . 1.346(14)
C15 C20 . 1.406(13)
C16 C17 . 1.384(13)
C17 C18 . 1.369(15)
C17 H17 . 0.9300
C18 C19 . 1.359(16)
C19 C20 . 1.363(13)
C19 H19 . 0.9300
C20 H20 . 0.9300
C21 H21A . 0.9700
C21 H21B . 0.9700
C22 H22 . 0.9300
C23 H23 . 0.9300
C24 H24 . 0.9300
C25 H25 . 0.9300
C26 H26A . 0.9700
C26 H26B . 0.9700

loop_
_geom_hbond_atom_site_label_D
_geom_hbond_atom_site_label_H
_geom_hbond_atom_site_label_A
_geom_hbond_site_symmetry_A
_geom_hbond_distance_DH
_geom_hbond_distance_HA
_geom_hbond_distance_DA
_geom_hbond_angle_DHA
O1 H1 Cl2 2_666 0.82 2.29 3.103(7) 172
O2 H2 O4 2_666 0.82 1.87 2.653(9) 160
O3 H3A Cl2 2_676 0.85 2.32 3.163(11) 170
O3 H3B Cl1 1_455 0.85 2.38 3.221(10) 170
O4 H4A O2 1_465 0.85 2.24 2.784(9) 122
O4 H4B Cl2 . 0.85 2.29 3.101(8) 160
